data_1515482
loop_
_publ_author_name
'Muratsugu, Satoshi'
'Sodeyama, Keitaro'
'Kitamura, Fusao'
'Tsukada, Satoru'
'Tada, Mizuki'
'Tsuneyuki, Shinji'
'Nishihara, Hiroshi'

_publ_section_title
;
 Normal and inverted redox potentials and structural changes tuned by
 medium effects in [M2Mo(\h5-C5Me5)2(S2C6H4)2(CO)2] (M: Co, Rh)
;
_journal_issue 10
_journal_name_full 'Chemical Science'
_journal_page_first 1960
_journal_paper_doi 10.1039/c1sc00272d
_journal_volume 2
_journal_year 2011
_chemical_formula_sum 'C34 H38 Co2 Mo O2 S4'
_chemical_formula_weight 820.68
_space_group_IT_number 14
_symmetry_cell_setting monoclinic
_symmetry_Int_Tables_number 14
_symmetry_space_group_name_Hall '-P 2yn'
_symmetry_space_group_name_H-M 'P 1 21/n 1'
_audit_creation_date 2008-03-17T10:16:42-00:00
_audit_creation_method 'WinGX routine CIF_UPDATE'
_cell_angle_alpha 90.000(5)
_cell_angle_beta 106.933(5)
_cell_angle_gamma 90.000(5)
_cell_formula_units_Z 4
_cell_length_a 15.450(5)
_cell_length_b 11.362(5)
_cell_length_c 19.951(5)
_cell_measurement_reflns_used 11819
_cell_measurement_temperature 113(2)
_cell_measurement_theta_max 27.4835
_cell_measurement_theta_min 3.0957
_cell_volume 3350(2)
_computing_structure_refinement 'SHELXL-97 (Sheldrick, 1997)'
_diffrn_detector_area_resol_mean 14.7059
_diffrn_measured_fraction_theta_full 0.965
_diffrn_measured_fraction_theta_max 0.965
_diffrn_measurement_device_type 'Rigaku Mercury'
_diffrn_measurement_method \w
_diffrn_radiation_type MoK\a
_diffrn_radiation_wavelength 0.71069
_diffrn_reflns_av_R_equivalents 0.0184
_diffrn_reflns_limit_h_max 14
_diffrn_reflns_limit_h_min -20
_diffrn_reflns_limit_k_max 14
_diffrn_reflns_limit_k_min -14
_diffrn_reflns_limit_l_max 25
_diffrn_reflns_limit_l_min -20
_diffrn_reflns_number 25248
_diffrn_reflns_theta_full 27.47
_diffrn_reflns_theta_max 27.47
_diffrn_reflns_theta_min 3.1
_exptl_absorpt_coefficient_mu 1.627
_exptl_absorpt_correction_T_max 0.4968
_exptl_absorpt_correction_T_min 0.4419
_exptl_absorpt_correction_type multi-scan
_exptl_absorpt_process_details 'Jacobson, R. (1998) Private communication'
_exptl_crystal_colour black
_exptl_crystal_density_diffrn 1.627
_exptl_crystal_density_method 'not measured'
_exptl_crystal_description block
_exptl_crystal_F_000 1672
_exptl_crystal_size_max 0.6
_exptl_crystal_size_mid 0.6
_exptl_crystal_size_min 0.5
_refine_diff_density_max 0.615
_refine_diff_density_min -0.423
_refine_ls_extinction_method none
_refine_ls_goodness_of_fit_ref 1.064
_refine_ls_hydrogen_treatment constr
_refine_ls_matrix_type full
_refine_ls_number_parameters 398
_refine_ls_number_reflns 7407
_refine_ls_number_restraints 0
_refine_ls_restrained_S_all 1.064
_refine_ls_R_factor_gt 0.0208
_refine_ls_shift/su_max 0.018
_refine_ls_structure_factor_coef Fsqd
_refine_ls_weighting_details 'calc w=1/[\s^2^(Fo^2^)+(0.0211P)^2^+2.5536P] where P=(Fo^2^+2Fc^2^)/3'
_refine_ls_weighting_scheme calc
_refine_ls_wR_factor_ref 0.0506
_reflns_number_gt 7125
_reflns_number_total 7407
_reflns_threshold_expression >2sigma(I)
_cod_data_source_file c1sc00272d.txt
_cod_data_source_block auto
_cod_original_sg_symbol_H-M 'P 21/n'
_cod_database_code 1515482

loop_
_symmetry_equiv_pos_as_xyz
'x, y, z'
'-x+1/2, y+1/2, -z+1/2'
'-x, -y, -z'
'x-1/2, -y-1/2, z-1/2'

loop_
_atom_site_label
_atom_site_type_symbol
_atom_site_fract_x
_atom_site_fract_y
_atom_site_fract_z
_atom_site_U_iso_or_equiv
_atom_site_adp_type
_atom_site_occupancy
_atom_site_calc_flag
_atom_site_refinement_flags
Mo1 Mo 0.746012(8) 0.013907(11) 0.987782(7) 0.00914(4) Uani 1 d .
Co1 Co 0.856943(13) 0.025906(17) 1.117356(11) 0.00952(5) Uani 1 d .
Co2 Co 0.636862(13) 0.046376(17) 0.860378(11) 0.00950(5) Uani 1 d .
S4 S 0.57923(2) -0.00403(3) 0.94445(2) 0.01061(7) Uani 1 d .
S1 S 0.89752(2) -0.07639(3) 1.03798(2) 0.01304(8) Uani 1 d .
S3 S 0.71314(2) -0.12593(3) 0.884575(19) 0.01123(7) Uani 1 d .
S2 S 0.73855(2) -0.09665(3) 1.09633(2) 0.01398(8) Uani 1 d .
O1 O 0.84683(8) 0.18126(11) 0.91154(7) 0.0237(3) Uani 1 d .
O2 O 0.71272(8) 0.26041(10) 1.04340(6) 0.0212(2) Uani 1 d .
C8 C 0.63168(11) -0.33943(13) 0.90247(8) 0.0166(3) Uani 1 d .
H5 H 0.6761 -0.3789 0.8864 0.02 Uiso 1 calc R
C23 C 0.51590(10) 0.06551(13) 0.78337(8) 0.0138(3) Uani 1 d .
C33 C 0.80336(10) 0.11697(13) 0.93326(8) 0.0155(3) Uani 1 d .
C11 C 0.50162(11) -0.22356(14) 0.95086(8) 0.0171(3) Uani 1 d .
H8 H 0.4573 -0.1841 0.967 0.021 Uiso 1 calc R
C26 C 0.62635(10) 0.21197(13) 0.81219(8) 0.0132(3) Uani 1 d .
C28 C 0.43093(11) -0.00345(15) 0.77628(9) 0.0203(3) Uani 1 d .
H28A H 0.3878 0.0118 0.7303 0.031 Uiso 1 calc R
H28B H 0.4042 0.0204 0.8131 0.031 Uiso 1 calc R
H28C H 0.4453 -0.0876 0.7809 0.031 Uiso 1 calc R
C31 C 0.67202(11) 0.32661(14) 0.83847(9) 0.0190(3) Uani 1 d .
H31A H 0.7344 0.3248 0.836 0.028 Uiso 1 calc R
H31B H 0.6723 0.3387 0.8872 0.028 Uiso 1 calc R
H31C H 0.6392 0.3912 0.8094 0.028 Uiso 1 calc R
C34 C 0.72936(10) 0.16460(13) 1.03033(8) 0.0139(3) Uani 1 d .
C1 C 0.85977(11) -0.22160(14) 1.05034(8) 0.0182(3) Uani 1 d .
C21 C 0.92292(12) 0.29645(14) 1.12202(9) 0.0204(3) Uani 1 d .
H21A H 0.9764 0.3415 1.1476 0.031 Uiso 1 calc R
H21B H 0.8682 0.3417 1.12 0.031 Uiso 1 calc R
H21C H 0.9254 0.2808 1.0743 0.031 Uiso 1 calc R
C16 C 0.92083(10) 0.18230(13) 1.15890(8) 0.0135(3) Uani 1 d .
C9 C 0.56532(12) -0.40377(14) 0.92181(9) 0.0214(3) Uani 1 d .
H6 H 0.5651 -0.4872 0.9191 0.026 Uiso 1 calc R
C10 C 0.50026(12) -0.34657(15) 0.94479(9) 0.0223(4) Uani 1 d .
H7 H 0.4545 -0.3907 0.9565 0.027 Uiso 1 calc R
C13 C 0.96282(10) -0.00429(13) 1.20543(8) 0.0127(3) Uani 1 d .
C12 C 0.56829(10) -0.16020(13) 0.93313(8) 0.0121(3) Uani 1 d .
C7 C 0.63195(10) -0.21728(13) 0.90706(8) 0.0122(3) Uani 1 d .
C6 C 0.78691(11) -0.23099(14) 1.07813(8) 0.0181(3) Uani 1 d .
C2 C 0.89687(14) -0.32191(16) 1.03015(10) 0.0283(4) Uani 1 d .
H1 H 0.947 -0.3161 1.0118 0.034 Uiso 1 calc R
C18 C 1.01165(11) -0.11959(15) 1.22251(9) 0.0202(3) Uani 1 d .
H18A H 1.0614 -0.1117 1.2659 0.03 Uiso 1 calc R
H18B H 1.036 -0.1422 1.1842 0.03 Uiso 1 calc R
H18C H 0.9695 -0.1802 1.2286 0.03 Uiso 1 calc R
C5 C 0.75094(13) -0.34085(15) 1.08583(10) 0.0269(4) Uani 1 d .
H4 H 0.7021 -0.3474 1.1056 0.032 Uiso 1 calc R
C3 C 0.85948(17) -0.43201(16) 1.03710(11) 0.0383(5) Uani 1 d .
H2 H 0.8841 -0.5011 1.0229 0.046 Uiso 1 calc R
C4 C 0.78744(16) -0.44106(16) 1.06424(11) 0.0367(5) Uani 1 d .
H3 H 0.7624 -0.5162 1.0683 0.044 Uiso 1 calc R
C15 C 0.85767(10) 0.14644(13) 1.19548(8) 0.0137(3) Uani 1 d .
C14 C 0.88506(10) 0.03209(14) 1.22500(8) 0.0135(3) Uani 1 d .
C17 C 0.98525(10) 0.09005(13) 1.16508(8) 0.0128(3) Uani 1 d .
C24 C 0.58572(10) 0.03561(13) 0.75264(8) 0.0139(3) Uani 1 d .
C25 C 0.65460(10) 0.12516(13) 0.77104(8) 0.0137(3) Uani 1 d .
C27 C 0.54193(10) 0.17484(13) 0.82106(8) 0.0126(3) Uani 1 d .
C32 C 0.48987(11) 0.24212(14) 0.86100(9) 0.0173(3) Uani 1 d .
H32A H 0.5315 0.2716 0.9047 0.026 Uiso 1 calc R
H32B H 0.445 0.1902 0.8718 0.026 Uiso 1 calc R
H32C H 0.459 0.3086 0.8327 0.026 Uiso 1 calc R
C20 C 0.78206(11) 0.21780(15) 1.20750(9) 0.0214(3) Uani 1 d .
H20A H 0.8012 0.2512 1.2548 0.032 Uiso 1 calc R
H20B H 0.7291 0.1673 1.2025 0.032 Uiso 1 calc R
H20C H 0.7664 0.2816 1.173 0.032 Uiso 1 calc R
C29 C 0.58574(12) -0.06936(15) 0.70702(9) 0.0222(3) Uani 1 d .
H29A H 0.5448 -0.1295 0.7156 0.033 Uiso 1 calc R
H29B H 0.6471 -0.1016 0.7179 0.033 Uiso 1 calc R
H29C H 0.5653 -0.0456 0.6577 0.033 Uiso 1 calc R
C19 C 0.84083(11) -0.03567(16) 1.27004(9) 0.0206(3) Uani 1 d .
H19A H 0.8492 -0.1201 1.2641 0.031 Uiso 1 calc R
H19B H 0.776 -0.0174 1.2564 0.031 Uiso 1 calc R
H19C H 0.8682 -0.014 1.3192 0.031 Uiso 1 calc R
C22 C 1.06529(11) 0.09442(16) 1.13739(9) 0.0197(3) Uani 1 d .
H22A H 1.0484 0.1339 1.0917 0.03 Uiso 1 calc R
H22B H 1.0856 0.0141 1.1321 0.03 Uiso 1 calc R
H22C H 1.1144 0.1381 1.1702 0.03 Uiso 1 calc R
C30 C 0.73637(11) 0.13019(15) 0.74520(9) 0.0209(3) Uani 1 d .
H30A H 0.7208 0.1697 0.6996 0.031 Uiso 1 calc R
H30B H 0.7573 0.0501 0.7404 0.031 Uiso 1 calc R
H30C H 0.7845 0.1741 0.7787 0.031 Uiso 1 calc R

loop_
_atom_site_aniso_label
_atom_site_aniso_U_11
_atom_site_aniso_U_22
_atom_site_aniso_U_33
_atom_site_aniso_U_23
_atom_site_aniso_U_13
_atom_site_aniso_U_12
Mo1 0.00871(6) 0.00846(6) 0.00948(7) 0.00027(4) 0.00146(5) -0.00005(4)
Co1 0.00886(9) 0.01006(9) 0.00924(11) -0.00116(7) 0.00202(8) -0.00067(7)
Co2 0.00911(9) 0.00988(9) 0.00958(11) 0.00173(7) 0.00282(8) 0.00103(7)
S4 0.01023(16) 0.01085(16) 0.01139(18) 0.00006(12) 0.00415(14) 0.00025(12)
S1 0.01322(17) 0.01367(17) 0.01167(18) -0.00096(13) 0.00273(14) 0.00325(13)
S3 0.01101(16) 0.01081(16) 0.01242(18) -0.00010(13) 0.00426(14) 0.00083(12)
S2 0.01418(17) 0.01368(17) 0.01324(19) 0.00096(13) 0.00269(14) -0.00368(13)
O1 0.0183(6) 0.0236(6) 0.0302(7) 0.0091(5) 0.0088(5) -0.0027(5)
O2 0.0198(6) 0.0138(5) 0.0275(7) -0.0048(5) 0.0028(5) 0.0026(4)
C8 0.0221(8) 0.0135(7) 0.0136(8) -0.0020(6) 0.0041(6) -0.0003(6)
C23 0.0126(7) 0.0157(7) 0.0112(7) 0.0035(6) 0.0005(6) 0.0014(5)
C33 0.0143(7) 0.0142(7) 0.0176(8) 0.0003(6) 0.0040(6) 0.0025(5)
C11 0.0184(7) 0.0187(8) 0.0157(8) -0.0024(6) 0.0073(6) -0.0048(6)
C26 0.0143(7) 0.0115(7) 0.0133(8) 0.0044(5) 0.0032(6) 0.0022(5)
C28 0.0133(7) 0.0243(8) 0.0212(9) 0.0015(6) 0.0016(7) -0.0031(6)
C31 0.0206(8) 0.0127(7) 0.0227(9) 0.0029(6) 0.0048(7) -0.0004(6)
C34 0.0096(6) 0.0161(7) 0.0150(8) 0.0009(6) 0.0021(6) -0.0014(5)
C1 0.0244(8) 0.0119(7) 0.0130(8) 0.0010(6) -0.0027(6) 0.0030(6)
C21 0.0247(8) 0.0137(7) 0.0202(9) 0.0010(6) 0.0023(7) -0.0046(6)
C16 0.0150(7) 0.0127(7) 0.0112(7) -0.0036(5) 0.0011(6) -0.0031(5)
C9 0.0313(9) 0.0127(7) 0.0199(9) -0.0024(6) 0.0071(7) -0.0061(6)
C10 0.0286(9) 0.0191(8) 0.0215(9) -0.0026(6) 0.0109(7) -0.0118(7)
C13 0.0122(7) 0.0145(7) 0.0099(8) -0.0008(5) 0.0009(6) -0.0004(5)
C12 0.0132(7) 0.0123(7) 0.0094(7) 0.0000(5) 0.0013(6) -0.0015(5)
C7 0.0138(7) 0.0123(7) 0.0089(7) 0.0003(5) 0.0010(6) -0.0023(5)
C6 0.0236(8) 0.0120(7) 0.0136(8) 0.0017(6) -0.0023(6) 0.0004(6)
C2 0.0381(10) 0.0192(8) 0.0232(10) -0.0005(7) 0.0023(8) 0.0118(7)
C18 0.0202(8) 0.0201(8) 0.0187(9) 0.0040(6) 0.0030(7) 0.0061(6)
C5 0.0325(10) 0.0161(8) 0.0243(10) 0.0065(7) -0.0037(8) -0.0057(7)
C3 0.0601(14) 0.0125(8) 0.0334(12) -0.0015(7) -0.0004(10) 0.0129(8)
C4 0.0484(12) 0.0126(8) 0.0379(12) 0.0055(8) -0.0051(10) -0.0017(8)
C15 0.0123(7) 0.0151(7) 0.0126(8) -0.0046(6) 0.0016(6) -0.0011(5)
C14 0.0126(7) 0.0175(7) 0.0090(7) -0.0020(6) 0.0013(6) -0.0026(5)
C17 0.0110(7) 0.0166(7) 0.0093(7) -0.0020(6) 0.0007(6) -0.0028(5)
C24 0.0158(7) 0.0153(7) 0.0092(8) 0.0022(6) 0.0015(6) 0.0029(6)
C25 0.0152(7) 0.0146(7) 0.0117(7) 0.0046(6) 0.0044(6) 0.0023(5)
C27 0.0122(7) 0.0132(7) 0.0113(7) 0.0039(5) 0.0017(6) 0.0042(5)
C32 0.0173(7) 0.0179(7) 0.0177(8) 0.0026(6) 0.0066(6) 0.0071(6)
C20 0.0182(8) 0.0243(8) 0.0217(9) -0.0066(7) 0.0058(7) 0.0050(6)
C29 0.0278(9) 0.0200(8) 0.0178(9) -0.0044(6) 0.0050(7) 0.0015(7)
C19 0.0191(8) 0.0282(9) 0.0160(8) 0.0020(7) 0.0074(7) -0.0045(6)
C22 0.0145(7) 0.0277(9) 0.0188(9) -0.0024(7) 0.0077(6) -0.0040(6)
C30 0.0207(8) 0.0239(8) 0.0217(9) 0.0061(7) 0.0120(7) 0.0038(6)

loop_
_atom_type_symbol
_atom_type_description
_atom_type_scat_dispersion_real
_atom_type_scat_dispersion_imag
_atom_type_scat_source
C C 0.0033 0.0016 'International Tables Vol C Tables 4.2.6.8 and 6.1.1.4'
H H 0 0 'International Tables Vol C Tables 4.2.6.8 and 6.1.1.4'
O O 0.0106 0.006 'International Tables Vol C Tables 4.2.6.8 and 6.1.1.4'
S S 0.1246 0.1234 'International Tables Vol C Tables 4.2.6.8 and 6.1.1.4'
Co Co 0.3494 0.9721 'International Tables Vol C Tables 4.2.6.8 and 6.1.1.4'
Mo Mo -1.6832 0.6857 'International Tables Vol C Tables 4.2.6.8 and 6.1.1.4'

loop_
_geom_angle_atom_site_label_1
_geom_angle_atom_site_label_2
_geom_angle_atom_site_label_3
_geom_angle
C34 Mo1 C33 81.79(7)
C34 Mo1 S4 88.20(4)
C33 Mo1 S4 116.40(5)
C34 Mo1 S1 114.41(5)
C33 Mo1 S1 86.89(5)
S4 Mo1 S1 150.397(19)
C34 Mo1 S3 151.55(5)
C33 Mo1 S3 86.56(5)
S4 Mo1 S3 73.895(13)
S1 Mo1 S3 90.63(2)
C34 Mo1 S2 91.06(5)
C33 Mo1 S2 154.63(5)
S4 Mo1 S2 87.471(16)
S1 Mo1 S2 73.912(19)
S3 Mo1 S2 109.60(3)
C34 Mo1 Co2 99.64(5)
C33 Mo1 Co2 69.48(5)
S4 Mo1 Co2 50.668(12)
S1 Mo1 Co2 135.229(12)
S3 Mo1 Co2 51.91(2)
S2 Mo1 Co2 135.876(17)
C34 Mo1 Co1 70.29(5)
C33 Mo1 Co1 103.87(5)
S4 Mo1 Co1 130.904(12)
S1 Mo1 Co1 50.487(13)
S3 Mo1 Co1 138.001(16)
S2 Mo1 Co1 51.034(18)
Co2 Mo1 Co1 169.011(10)
C13 Co1 C14 40.61(6)
C13 Co1 C17 41.01(6)
C14 Co1 C17 68.01(6)
C13 Co1 C15 68.77(6)
C14 Co1 C15 40.69(6)
C17 Co1 C15 68.03(6)
C13 Co1 C16 68.57(6)
C14 Co1 C16 68.00(6)
C17 Co1 C16 40.19(6)
C15 Co1 C16 40.46(6)
C13 Co1 S1 101.84(5)
C14 Co1 S1 138.57(5)
C17 Co1 S1 94.70(5)
C15 Co1 S1 162.03(4)
C16 Co1 S1 122.42(5)
C13 Co1 S2 117.43(5)
C14 Co1 S2 97.41(4)
C17 Co1 S2 158.06(4)
C15 Co1 S2 112.15(5)
C16 Co1 S2 150.61(4)
S1 Co1 S2 85.70(3)
C13 Co1 Mo1 162.28(4)
C14 Co1 Mo1 153.46(4)
C17 Co1 Mo1 136.64(4)
C15 Co1 Mo1 128.79(5)
C16 Co1 Mo1 121.83(4)
S1 Co1 Mo1 60.68(2)
S2 Co1 Mo1 61.672(15)
C27 Co2 C23 41.21(6)
C27 Co2 C24 68.34(6)
C23 Co2 C24 40.54(6)
C27 Co2 C25 68.00(6)
C23 Co2 C25 68.45(6)
C24 Co2 C25 40.63(6)
C27 Co2 C26 40.26(6)
C23 Co2 C26 68.31(6)
C24 Co2 C26 67.74(6)
C25 Co2 C26 40.02(6)
C27 Co2 S4 94.23(5)
C23 Co2 S4 96.66(5)
C24 Co2 S4 131.53(5)
C25 Co2 S4 162.03(4)
C26 Co2 S4 126.20(4)
C27 Co2 S3 164.73(5)
C23 Co2 S3 123.66(5)
C24 Co2 S3 100.85(4)
C25 Co2 S3 111.35(4)
C26 Co2 S3 147.10(4)
S4 Co2 S3 85.02(2)
C27 Co2 Mo1 130.73(4)
C23 Co2 Mo1 157.31(4)
C24 Co2 Mo1 159.80(4)
C25 Co2 Mo1 132.76(5)
C26 Co2 Mo1 120.67(4)
S4 Co2 Mo1 60.91(2)
S3 Co2 Mo1 61.706(14)
C12 S4 Co2 101.94(5)
C12 S4 Mo1 100.14(5)
Co2 S4 Mo1 68.426(19)
C1 S1 Co1 102.43(6)
C1 S1 Mo1 97.45(6)
Co1 S1 Mo1 68.837(19)
C7 S3 Co2 101.32(6)
C7 S3 Mo1 98.61(5)
Co2 S3 Mo1 66.39(2)
C6 S2 Co1 101.69(6)
C6 S2 Mo1 97.14(6)
Co1 S2 Mo1 67.295(17)
C7 C8 C9 119.38(15)
C7 C8 H5 120.3
C9 C8 H5 120.3
C24 C23 C27 107.27(13)
C24 C23 C28 125.80(15)
C27 C23 C28 126.92(14)
C24 C23 Co2 70.12(9)
C27 C23 Co2 69.39(8)
C28 C23 Co2 126.54(11)
O1 C33 Mo1 169.06(14)
C12 C11 C10 119.33(15)
C12 C11 H8 120.3
C10 C11 H8 120.3
C27 C26 C25 108.02(13)
C27 C26 C31 124.45(14)
C25 C26 C31 127.42(14)
C27 C26 Co2 68.31(8)
C25 C26 Co2 69.44(9)
C31 C26 Co2 130.72(11)
C23 C28 H28A 109.5
C23 C28 H28B 109.5
H28A C28 H28B 109.5
C23 C28 H28C 109.5
H28A C28 H28C 109.5
H28B C28 H28C 109.5
C26 C31 H31A 109.5
C26 C31 H31B 109.5
H31A C31 H31B 109.5
C26 C31 H31C 109.5
H31A C31 H31C 109.5
H31B C31 H31C 109.5
O2 C34 Mo1 167.89(14)
C2 C1 C6 120.11(16)
C2 C1 S1 122.56(15)
C6 C1 S1 117.24(12)
C16 C21 H21A 109.5
C16 C21 H21B 109.5
H21A C21 H21B 109.5
C16 C21 H21C 109.5
H21A C21 H21C 109.5
H21B C21 H21C 109.5
C17 C16 C15 107.92(13)
C17 C16 C21 124.42(14)
C15 C16 C21 127.64(14)
C17 C16 Co1 69.23(9)
C15 C16 Co1 69.34(8)
C21 C16 Co1 128.26(11)
C10 C9 C8 120.46(15)
C10 C9 H6 119.8
C8 C9 H6 119.8
C9 C10 C11 120.19(15)
C9 C10 H7 119.9
C11 C10 H7 119.9
C14 C13 C17 107.19(13)
C14 C13 C18 126.72(14)
C17 C13 C18 126.09(14)
C14 C13 Co1 70.21(9)
C17 C13 Co1 70.05(9)
C18 C13 Co1 124.29(11)
C11 C12 C7 120.65(14)
C11 C12 S4 122.22(12)
C7 C12 S4 117.11(11)
C8 C7 C12 119.89(14)
C8 C7 S3 123.57(12)
C12 C7 S3 116.49(11)
C5 C6 C1 120.39(16)
C5 C6 S2 122.72(15)
C1 C6 S2 116.72(12)
C1 C2 C3 119.17(19)
C1 C2 H1 120.4
C3 C2 H1 120.4
C13 C18 H18A 109.5
C13 C18 H18B 109.5
H18A C18 H18B 109.5
C13 C18 H18C 109.5
H18A C18 H18C 109.5
H18B C18 H18C 109.5
C6 C5 C4 119.20(19)
C6 C5 H4 120.4
C4 C5 H4 120.4
C4 C3 C2 120.63(18)
C4 C3 H2 119.7
C2 C3 H2 119.7
C3 C4 C5 120.47(18)
C3 C4 H3 119.8
C5 C4 H3 119.8
C16 C15 C14 107.56(13)
C16 C15 C20 127.19(15)
C14 C15 C20 125.01(14)
C16 C15 Co1 70.20(9)
C14 C15 Co1 69.36(9)
C20 C15 Co1 130.13(11)
C13 C14 C15 108.67(13)
C13 C14 C19 125.79(14)
C15 C14 C19 125.53(14)
C13 C14 Co1 69.19(9)
C15 C14 Co1 69.95(9)
C19 C14 Co1 127.92(11)
C16 C17 C13 108.63(13)
C16 C17 C22 125.13(14)
C13 C17 C22 126.16(14)
C16 C17 Co1 70.58(9)
C13 C17 Co1 68.94(8)
C22 C17 Co1 128.85(11)
C23 C24 C25 108.48(14)
C23 C24 C29 125.67(15)
C25 C24 C29 125.83(14)
C23 C24 Co2 69.34(9)
C25 C24 Co2 70.29(9)
C29 C24 Co2 127.63(11)
C26 C25 C24 107.88(13)
C26 C25 C30 126.87(14)
C24 C25 C30 125.01(14)
C26 C25 Co2 70.55(9)
C24 C25 Co2 69.08(9)
C30 C25 Co2 130.18(11)
C26 C27 C23 108.33(13)
C26 C27 C32 124.49(14)
C23 C27 C32 127.16(14)
C26 C27 Co2 71.44(8)
C23 C27 Co2 69.40(9)
C32 C27 Co2 126.42(11)
C27 C32 H32A 109.5
C27 C32 H32B 109.5
H32A C32 H32B 109.5
C27 C32 H32C 109.5
H32A C32 H32C 109.5
H32B C32 H32C 109.5
C15 C20 H20A 109.5
C15 C20 H20B 109.5
H20A C20 H20B 109.5
C15 C20 H20C 109.5
H20A C20 H20C 109.5
H20B C20 H20C 109.5
C24 C29 H29A 109.5
C24 C29 H29B 109.5
H29A C29 H29B 109.5
C24 C29 H29C 109.5
H29A C29 H29C 109.5
H29B C29 H29C 109.5
C14 C19 H19A 109.5
C14 C19 H19B 109.5
H19A C19 H19B 109.5
C14 C19 H19C 109.5
H19A C19 H19C 109.5
H19B C19 H19C 109.5
C17 C22 H22A 109.5
C17 C22 H22B 109.5
H22A C22 H22B 109.5
C17 C22 H22C 109.5
H22A C22 H22C 109.5
H22B C22 H22C 109.5
C25 C30 H30A 109.5
C25 C30 H30B 109.5
H30A C30 H30B 109.5
C25 C30 H30C 109.5
H30A C30 H30C 109.5
H30B C30 H30C 109.5

loop_
_geom_bond_atom_site_label_1
_geom_bond_atom_site_label_2
_geom_bond_distance
Mo1 C34 1.9610(17)
Mo1 C33 1.9751(16)
Mo1 S4 2.4761(9)
Mo1 S1 2.4838(8)
Mo1 S3 2.5324(7)
Mo1 S2 2.5350(7)
Mo1 Co2 2.6351(6)
Mo1 Co1 2.6567(6)
Co1 C13 2.0510(16)
Co1 C14 2.0646(16)
Co1 C17 2.0659(16)
Co1 C15 2.0724(16)
Co1 C16 2.0838(16)
Co1 S1 2.1978(6)
Co1 S2 2.2391(7)
Co2 C27 2.0559(15)
Co2 C23 2.0561(16)
Co2 C24 2.0665(16)
Co2 C25 2.0828(16)
Co2 C26 2.0975(16)
Co2 S4 2.1918(6)
Co2 S3 2.2635(9)
S4 C12 1.7904(17)
S1 C1 1.7908(18)
S3 C7 1.7833(16)
S2 C6 1.7826(18)
O1 C33 1.1583(19)
O2 C34 1.165(2)
C8 C7 1.391(2)
C8 C9 1.402(2)
C8 H5 0.95
C23 C24 1.428(2)
C23 C27 1.447(2)
C23 C28 1.500(2)
C11 C12 1.384(2)
C11 C10 1.402(2)
C11 H8 0.95
C26 C27 1.430(2)
C26 C25 1.430(2)
C26 C31 1.501(2)
C28 H28A 0.98
C28 H28B 0.98
C28 H28C 0.98
C31 H31A 0.98
C31 H31B 0.98
C31 H31C 0.98
C1 C2 1.387(2)
C1 C6 1.396(2)
C21 C16 1.496(2)
C21 H21A 0.98
C21 H21B 0.98
C21 H21C 0.98
C16 C17 1.426(2)
C16 C15 1.437(2)
C9 C10 1.383(2)
C9 H6 0.95
C10 H7 0.95
C13 C14 1.428(2)
C13 C17 1.442(2)
C13 C18 1.501(2)
C12 C7 1.399(2)
C6 C5 1.393(2)
C2 C3 1.402(3)
C2 H1 0.95
C18 H18A 0.98
C18 H18B 0.98
C18 H18C 0.98
C5 C4 1.393(3)
C5 H4 0.95
C3 C4 1.376(3)
C3 H2 0.95
C4 H3 0.95
C15 C14 1.438(2)
C15 C20 1.498(2)
C14 C19 1.492(2)
C17 C22 1.495(2)
C24 C25 1.440(2)
C24 C29 1.500(2)
C25 C30 1.498(2)
C27 C32 1.497(2)
C32 H32A 0.98
C32 H32B 0.98
C32 H32C 0.98
C20 H20A 0.98
C20 H20B 0.98
C20 H20C 0.98
C29 H29A 0.98
C29 H29B 0.98
C29 H29C 0.98
C19 H19A 0.98
C19 H19B 0.98
C19 H19C 0.98
C22 H22A 0.98
C22 H22B 0.98
C22 H22C 0.98
C30 H30A 0.98
C30 H30B 0.98
C30 H30C 0.98
